data_4301706
loop_
_publ_author_name
'Pierre Braunstein'
'Denis Bubrin'
'Biprajit Sarkar'

_publ_contact_author_address
;
Institut Le Bel, rue Blaise Pascal, 67000 STRASBOURG, FRANCE
;
_publ_contact_author_email braunst@chimie.u-strasbg.fr
_publ_contact_author_fax 0390241322
_publ_contact_author_name
;
Pierre Braunstein
;
_publ_contact_author_phone 0390241308
_publ_section_title
;
Synthesis of Bis(phosphinoferrocenyl) Copper Complexes from Zwitterionic
Quinonoid Ligands and Their Structural and Redox Properties
;
_journal_name_full 'Inorganic Chemistry'
_journal_page_first 2534
_journal_page_last 2540
_journal_paper_doi 10.1021/ic802042w
_journal_volume 48
_journal_year 2009
_chemical_formula_moiety 'C36 H57 Cu Fe N2 O2 P2'
_chemical_formula_sum 'C36 H57 Cu Fe N2 O2 P2'
_chemical_formula_weight 731.17
_space_group_IT_number 2
_symmetry_cell_setting triclinic
_symmetry_Int_Tables_number 2
_symmetry_space_group_name_Hall '-P 1'
_symmetry_space_group_name_H-M 'P -1'
_atom_sites_solution_hydrogens geom
_atom_sites_solution_primary direct
_atom_sites_solution_secondary difmap
_audit_creation_method SHELXL-97
_cell_angle_alpha 92.505(2)
_cell_angle_beta 105.466(2)
_cell_angle_gamma 97.362(2)
_cell_formula_units_Z 4
_cell_length_a 11.5638(4)
_cell_length_b 16.3723(7)
_cell_length_c 20.7837(5)
_cell_measurement_reflns_used 4322
_cell_measurement_temperature 173(2)
_cell_measurement_theta_max 23.540
_cell_measurement_theta_min 0.998
_cell_volume 3748.6(2)
_computing_cell_refinement 'HKL Scalepack (Otwinowski & Minor 1997)'
_computing_data_reduction 'HKL Denzo and Scalepack (Otwinowski & Minor 1997)'
_computing_molecular_graphics ORTEP-3
_computing_publication_material PLATON
_computing_structure_refinement 'SHELXL-97 (Sheldrick, 1997)'
_computing_structure_solution 'SHELXS-97 (Sheldrick, 1997)'
_diffrn_ambient_temperature 173(2)
_diffrn_detector_area_resol_mean 9
_diffrn_measured_fraction_theta_full 0.994
_diffrn_measured_fraction_theta_max 0.994
_diffrn_measurement_device_type KappaCCD
_diffrn_measurement_method CCD
_diffrn_radiation_monochromator graphite
_diffrn_radiation_probe x-ray
_diffrn_radiation_type MoK\a
_diffrn_radiation_wavelength 0.71073
_diffrn_reflns_av_R_equivalents 0.0402
_diffrn_reflns_av_sigmaI/netI 0.1216
_diffrn_reflns_limit_h_max 14
_diffrn_reflns_limit_h_min -13
_diffrn_reflns_limit_k_max 16
_diffrn_reflns_limit_k_min -20
_diffrn_reflns_limit_l_max 25
_diffrn_reflns_limit_l_min -25
_diffrn_reflns_number 20834
_diffrn_reflns_theta_full 26.00
_diffrn_reflns_theta_max 26.00
_diffrn_reflns_theta_min 2.35
_diffrn_source 'fine-focus sealed tube'
_exptl_absorpt_coefficient_mu 1.072
_exptl_absorpt_correction_type none
_exptl_crystal_colour red
_exptl_crystal_density_diffrn 1.296
_exptl_crystal_density_method 'not measured'
_exptl_crystal_description plate
_exptl_crystal_F_000 1552
_exptl_crystal_size_max 0.08
_exptl_crystal_size_mid 0.06
_exptl_crystal_size_min 0.02
_refine_diff_density_max 0.831
_refine_diff_density_min -0.561
_refine_diff_density_rms 0.083
_refine_ls_extinction_method none
_refine_ls_goodness_of_fit_ref 1.039
_refine_ls_hydrogen_treatment constr
_refine_ls_matrix_type full
_refine_ls_number_parameters 815
_refine_ls_number_reflns 14654
_refine_ls_number_restraints 18
_refine_ls_restrained_S_all 1.038
_refine_ls_R_factor_all 0.1404
_refine_ls_R_factor_gt 0.0683
_refine_ls_shift/su_max 0.023
_refine_ls_shift/su_mean 0.001
_refine_ls_structure_factor_coef Fsqd
_refine_ls_weighting_details 'calc w=1/[\s^2^(Fo^2^)+(0.0499P)^2^+0.0000P] where P=(Fo^2^+2Fc^2^)/3'
_refine_ls_weighting_scheme calc
_refine_ls_wR_factor_gt 0.1166
_refine_ls_wR_factor_ref 0.1333
_reflns_number_gt 8449
_reflns_number_total 14654
_reflns_threshold_expression >2sigma(I)
_cod_data_source_file ic802042w_si_004.cif
_cod_data_source_block global
_cod_database_code 4301706

loop_
_symmetry_equiv_pos_as_xyz
'x, y, z'
'-x, -y, -z'

loop_
_atom_site_label
_atom_site_type_symbol
_atom_site_fract_x
_atom_site_fract_y
_atom_site_fract_z
_atom_site_U_iso_or_equiv
_atom_site_adp_type
_atom_site_occupancy
_atom_site_symmetry_multiplicity
_atom_site_calc_flag
_atom_site_refinement_flags
_atom_site_disorder_assembly
_atom_site_disorder_group
Cu1A Cu 0.49296(5) -0.27988(3) 0.80349(2) 0.03614(16) Uani 1 1 d . . .
Fe1A Fe 0.77666(6) -0.30423(4) 0.96600(3) 0.0429(2) Uani 1 1 d . A .
P1A P 0.68408(11) -0.22135(9) 0.81300(5) 0.0432(3) Uani 1 1 d . . .
P2A P 0.46563(11) -0.33673(8) 0.89694(5) 0.0374(3) Uani 1 1 d . A .
N1A N 0.3406(3) -0.2501(2) 0.73920(15) 0.0319(9) Uani 1 1 d . . .
N2A N 0.0068(3) -0.3830(2) 0.55703(15) 0.0364(9) Uani 1 1 d . . .
H1NA H -0.0136 -0.4227 0.5259 0.044 Uiso 1 1 calc R . .
O1A O 0.4574(3) -0.37598(18) 0.72659(13) 0.0402(8) Uani 1 1 d . . .
O2A O 0.1509(3) -0.48750(19) 0.53407(13) 0.0443(8) Uani 1 1 d . . .
C1A C 0.3570(4) -0.3756(3) 0.68270(19) 0.0318(11) Uani 1 1 d . . .
C2A C 0.3098(4) -0.4342(3) 0.62876(19) 0.0329(11) Uani 1 1 d . . .
H2A H 0.3562 -0.4747 0.6224 0.040 Uiso 1 1 calc R . .
C2A1 C 0.319(2) -0.354(2) 0.9876(11) 0.064(7) Uani 0.50 1 d P A 2
H2A1 H 0.3897 -0.3696 1.0177 0.096 Uiso 0.50 1 calc PR A 2
H2A2 H 0.2676 -0.4023 0.9635 0.096 Uiso 0.50 1 calc PR A 2
H2A3 H 0.2758 -0.3251 1.0127 0.096 Uiso 0.50 1 calc PR A 2
C2A2 C 0.2428(10) -0.2770(7) 0.8954(5) 0.068(3) Uani 0.50 1 d P A 2
H2A4 H 0.2597 -0.2397 0.8635 0.102 Uiso 0.50 1 calc PR A 2
H2A5 H 0.2001 -0.2514 0.9226 0.102 Uiso 0.50 1 calc PR A 2
H2A6 H 0.1937 -0.3267 0.8720 0.102 Uiso 0.50 1 calc PR A 2
C3A C 0.1958(4) -0.4356(3) 0.58345(19) 0.0335(11) Uani 1 1 d . . .
C4A C 0.1204(4) -0.3715(3) 0.59573(18) 0.0299(10) Uani 1 1 d . . .
C5A C 0.1678(4) -0.3083(3) 0.64526(18) 0.0327(11) Uani 1 1 d . . .
H5A H 0.1225 -0.2663 0.6496 0.039 Uiso 1 1 calc R . .
C6A C 0.2852(4) -0.3063(2) 0.68993(17) 0.0266(10) Uani 1 1 d . . .
C7A C 0.2779(4) -0.1791(3) 0.7471(2) 0.0416(12) Uani 1 1 d . . .
H7A1 H 0.3177 -0.1495 0.7904 0.050 Uiso 1 1 calc R . .
H7A2 H 0.1952 -0.1995 0.7467 0.050 Uiso 1 1 calc R . .
C8A C 0.2755(5) -0.1194(3) 0.6930(2) 0.0471(13) Uani 1 1 d . . .
H8A1 H 0.2678 -0.1505 0.6509 0.057 Uiso 1 1 calc R . .
H8A2 H 0.3520 -0.0826 0.7043 0.057 Uiso 1 1 calc R . .
C9A C 0.1710(7) -0.0668(4) 0.6835(2) 0.085(2) Uani 1 1 d . . .
H9A1 H 0.0956 -0.1033 0.6788 0.102 Uiso 1 1 calc R . .
H9A2 H 0.1853 -0.0297 0.7234 0.102 Uiso 1 1 calc R . .
C10A C 0.1575(6) -0.0184(4) 0.6255(3) 0.095(2) Uani 1 1 d . . .
H10A H 0.0899 0.0112 0.6217 0.143 Uiso 1 1 calc R . .
H10B H 0.1438 -0.0547 0.5858 0.143 Uiso 1 1 calc R . .
H10C H 0.2301 0.0200 0.6309 0.143 Uiso 1 1 calc R . .
C11A C -0.0847(4) -0.3332(3) 0.5638(2) 0.0366(11) Uani 1 1 d . . .
H11A H -0.0704 -0.3158 0.6108 0.044 Uiso 1 1 calc R . .
H11B H -0.1636 -0.3672 0.5491 0.044 Uiso 1 1 calc R . .
C12A C -0.0877(4) -0.2576(3) 0.5246(2) 0.0439(12) Uani 1 1 d . . .
H12A H -0.0059 -0.2285 0.5336 0.053 Uiso 1 1 calc R . .
H12B H -0.1157 -0.2752 0.4772 0.053 Uiso 1 1 calc R . .
C13A C -0.1682(5) -0.1987(3) 0.5407(2) 0.0521(14) Uani 1 1 d . . .
H13A H -0.1334 -0.1746 0.5863 0.063 Uiso 1 1 calc R . .
H13B H -0.2470 -0.2295 0.5381 0.063 Uiso 1 1 calc R . .
C14A C -0.1854(6) -0.1292(4) 0.4938(3) 0.089(2) Uani 1 1 d . . .
H14A H -0.2383 -0.0945 0.5060 0.133 Uiso 1 1 calc R . .
H14B H -0.2204 -0.1524 0.4485 0.133 Uiso 1 1 calc R . .
H14C H -0.1082 -0.0969 0.4974 0.133 Uiso 1 1 calc R . .
C15A C 0.7409(5) -0.2523(4) 0.7403(2) 0.077(2) Uani 1 1 d . . .
H15A H 0.7461 -0.3115 0.7429 0.092 Uiso 1 1 calc R . .
C16A C 0.6585(6) -0.2457(4) 0.6741(2) 0.097(3) Uani 1 1 d . . .
H16A H 0.6589 -0.1885 0.6656 0.146 Uiso 1 1 calc R . .
H16B H 0.5778 -0.2700 0.6730 0.146 Uiso 1 1 calc R . .
H16C H 0.6848 -0.2742 0.6404 0.146 Uiso 1 1 calc R . .
C17A C 0.8725(5) -0.2105(5) 0.7484(3) 0.110(3) Uani 1 1 d . . .
H17A H 0.9026 -0.2332 0.7138 0.164 Uiso 1 1 calc R . .
H17B H 0.9229 -0.2202 0.7914 0.164 Uiso 1 1 calc R . .
H17C H 0.8735 -0.1521 0.7451 0.164 Uiso 1 1 calc R . .
C18A C 0.7248(5) -0.1092(3) 0.8321(2) 0.0534(14) Uani 1 1 d . . .
H18A H 0.8128 -0.0948 0.8406 0.064 Uiso 1 1 calc R . .
C19A C 0.6617(6) -0.0638(4) 0.7730(3) 0.097(2) Uani 1 1 d . . .
H19A H 0.6727 -0.0057 0.7863 0.145 Uiso 1 1 calc R . .
H19B H 0.5766 -0.0847 0.7593 0.145 Uiso 1 1 calc R . .
H19C H 0.6960 -0.0722 0.7364 0.145 Uiso 1 1 calc R . .
C20A C 0.6887(5) -0.0822(3) 0.8947(2) 0.0613(15) Uani 1 1 d . . .
H20A H 0.7084 -0.0233 0.9035 0.092 Uiso 1 1 calc R . .
H20B H 0.7320 -0.1083 0.9323 0.092 Uiso 1 1 calc R . .
H20C H 0.6031 -0.0980 0.8875 0.092 Uiso 1 1 calc R . .
C21A C 0.4223(4) -0.4510(3) 0.8865(2) 0.0475(13) Uani 1 1 d . . .
H21A H 0.4266 -0.4710 0.9307 0.057 Uiso 1 1 calc R . .
C22A C 0.2923(5) -0.4745(3) 0.8422(3) 0.0692(17) Uani 1 1 d . . .
H22A H 0.2381 -0.4488 0.8617 0.104 Uiso 1 1 calc R . .
H22B H 0.2704 -0.5334 0.8387 0.104 Uiso 1 1 calc R . .
H22C H 0.2866 -0.4560 0.7984 0.104 Uiso 1 1 calc R . .
C23A C 0.5075(5) -0.4925(3) 0.8567(3) 0.0614(15) Uani 1 1 d . . .
H23A H 0.5888 -0.4785 0.8851 0.092 Uiso 1 1 calc R . .
H23B H 0.5037 -0.4741 0.8130 0.092 Uiso 1 1 calc R . .
H23C H 0.4843 -0.5513 0.8530 0.092 Uiso 1 1 calc R . .
C24A C 0.3575(6) -0.2971(4) 0.9382(3) 0.0747(19) Uani 1 1 d . . .
H24A H 0.2772 -0.3189 0.9086 0.090 Uiso 1 1 calc R A 1
C25A C 0.359(3) -0.335(3) 1.0092(12) 0.071(7) Uani 0.50 1 d P A 1
H25A H 0.3558 -0.3938 1.0042 0.106 Uiso 0.50 1 calc PR A 1
H25B H 0.2897 -0.3222 1.0228 0.106 Uiso 0.50 1 calc PR A 1
H25C H 0.4318 -0.3113 1.0425 0.106 Uiso 0.50 1 calc PR A 1
C26A C 0.3575(12) -0.2174(7) 0.9443(6) 0.073(4) Uani 0.50 1 d P A 1
H26A H 0.3548 -0.1952 0.9020 0.110 Uiso 0.50 1 calc PR A 1
H26B H 0.4299 -0.1921 0.9772 0.110 Uiso 0.50 1 calc PR A 1
H26C H 0.2878 -0.2063 0.9581 0.110 Uiso 0.50 1 calc PR A 1
C27A C 0.7954(4) -0.2636(3) 0.8764(2) 0.0395(12) Uani 1 1 d . . .
C28A C 0.8928(4) -0.2242(3) 0.9310(2) 0.0476(13) Uani 1 1 d . . .
H28A H 0.9126 -0.1675 0.9421 0.057 Uiso 1 1 calc R . .
C29A C 0.9545(4) -0.2857(4) 0.9655(3) 0.0639(17) Uani 1 1 d . . .
H29A H 1.0212 -0.2764 1.0031 0.077 Uiso 1 1 calc R . .
C30A C 0.8971(5) -0.3633(4) 0.9329(3) 0.0703(17) Uani 1 1 d . . .
H30A H 0.9198 -0.4142 0.9448 0.084 Uiso 1 1 calc R . .
C31A C 0.7987(5) -0.3501(3) 0.8789(2) 0.0533(14) Uani 1 1 d . . .
H31A H 0.7449 -0.3913 0.8497 0.064 Uiso 1 1 calc R . .
C32A C 0.5990(4) -0.3239(3) 0.9682(2) 0.0405(12) Uani 1 1 d . . .
C33A C 0.6634(5) -0.3835(3) 1.0040(2) 0.0587(15) Uani 1 1 d . A .
H33A H 0.6446 -0.4405 0.9949 0.070 Uiso 1 1 calc R . .
C34A C 0.7622(5) -0.3408(5) 1.0565(2) 0.0750(19) Uani 1 1 d . . .
H34A H 0.8196 -0.3651 1.0870 0.090 Uiso 1 1 calc R A .
C35A C 0.7573(5) -0.2562(4) 1.0540(2) 0.0639(16) Uani 1 1 d . A .
H35A H 0.8102 -0.2145 1.0830 0.077 Uiso 1 1 calc R . .
C36A C 0.6595(4) -0.2448(3) 1.00045(19) 0.0434(12) Uani 1 1 d . A .
H36A H 0.6372 -0.1941 0.9877 0.052 Uiso 1 1 calc R . .
Cu1B Cu 0.19604(5) -0.25503(3) 0.30387(2) 0.03099(15) Uani 1 1 d . . .
Fe1B Fe 0.43297(5) -0.40467(4) 0.38648(3) 0.02950(16) Uani 1 1 d . . .
P1B P 0.15580(10) -0.39291(7) 0.27843(5) 0.0327(3) Uani 1 1 d . . .
P2B P 0.35127(10) -0.21464(7) 0.39682(5) 0.0313(3) Uani 1 1 d . . .
N1B N 0.0668(3) -0.1830(2) 0.26875(15) 0.0317(9) Uani 1 1 d . . .
N2B N -0.0601(4) -0.0081(2) 0.08915(17) 0.0480(11) Uani 1 1 d . . .
H1NB H -0.0481 0.0044 0.0515 0.058 Uiso 1 1 calc R . .
O1B O 0.2507(3) -0.20791(18) 0.22081(13) 0.0357(7) Uani 1 1 d . . .
O2B O 0.0872(3) -0.07278(19) 0.02989(13) 0.0439(8) Uani 1 1 d . . .
C1B C 0.1741(4) -0.1671(3) 0.18679(19) 0.0315(10) Uani 1 1 d . . .
C1B1 C -0.4714(17) -0.0680(12) 0.0622(9) 0.128(6) Uiso 0.50 1 d P B 2
C2B C 0.1740(4) -0.1427(3) 0.12311(19) 0.0340(11) Uani 1 1 d . . .
H2B H 0.2314 -0.1598 0.1035 0.041 Uiso 1 1 calc R . .
C3B C 0.0922(4) -0.0940(3) 0.08749(19) 0.0344(11) Uani 1 1 d . . .
C4B C 0.0050(4) -0.0625(3) 0.12268(19) 0.0334(11) Uani 1 1 d . . .
C5B C -0.0036(4) -0.0901(3) 0.18254(19) 0.0373(11) Uani 1 1 d . . .
H5B H -0.0604 -0.0724 0.2022 0.045 Uiso 1 1 calc R . .
C6B C 0.0741(4) -0.1458(3) 0.21516(18) 0.0299(10) Uani 1 1 d . . .
C7B C -0.0370(4) -0.1749(3) 0.2953(2) 0.0436(12) Uani 1 1 d . . .
H7B1 H -0.0494 -0.1174 0.2971 0.052 Uiso 1 1 calc R . .
H7B2 H -0.0205 -0.1923 0.3404 0.052 Uiso 1 1 calc R . .
C8B C -0.1549(4) -0.2292(3) 0.2496(2) 0.0517(14) Uani 1 1 d . . .
H8B1 H -0.1552 -0.2253 0.2031 0.062 Uiso 1 1 calc R . .
H8B2 H -0.1519 -0.2865 0.2592 0.062 Uiso 1 1 calc R . .
C9B C -0.2704(5) -0.2055(4) 0.2583(3) 0.0661(16) Uani 1 1 d . . .
H9B1 H -0.2751 -0.2156 0.3033 0.079 Uiso 1 1 calc R . .
H9B2 H -0.2701 -0.1468 0.2535 0.079 Uiso 1 1 calc R . .
C10B C -0.3787(5) -0.2517(4) 0.2094(2) 0.083(2) Uani 1 1 d . . .
H10D H -0.4505 -0.2342 0.2170 0.125 Uiso 1 1 calc R . .
H10E H -0.3806 -0.3098 0.2147 0.125 Uiso 1 1 calc R . .
H10F H -0.3754 -0.2412 0.1648 0.125 Uiso 1 1 calc R . .
C11B C -0.1498(6) 0.0315(4) 0.1118(3) 0.082(2) Uani 1 1 d U D .
H11C H -0.1606 0.0828 0.0908 0.098 Uiso 1 1 calc R . .
H11D H -0.1224 0.0441 0.1599 0.098 Uiso 1 1 calc R . .
C12B C -0.2781(7) -0.0310(6) 0.0917(4) 0.140(4) Uani 1 1 d U . .
H12C H -0.3094 -0.0340 0.0433 0.168 Uiso 1 1 calc R C 1
H12D H -0.2596 -0.0855 0.1032 0.168 Uiso 1 1 calc R C 1
C13B C -0.3717(11) -0.0160(7) 0.1182(5) 0.178(4) Uani 1 1 d U D 1
H13C H -0.3952 0.0364 0.1035 0.213 Uiso 1 1 calc R D 1
H13D H -0.3389 -0.0084 0.1665 0.213 Uiso 1 1 calc R D 1
C14B C -0.4888(12) -0.0791(8) 0.1030(7) 0.080(4) Uiso 0.50 1 d P D 1
H14D H -0.5396 -0.0725 0.0594 0.121 Uiso 0.50 1 calc PR D 1
H14E H -0.5312 -0.0700 0.1360 0.121 Uiso 0.50 1 calc PR D 1
H14F H -0.4682 -0.1341 0.1043 0.121 Uiso 0.50 1 calc PR D 1
C15B C 0.1670(4) -0.4298(3) 0.19468(19) 0.0424(12) Uani 1 1 d . . .
H15B H 0.1609 -0.4902 0.1925 0.051 Uiso 1 1 calc R . .
C16B C 0.2859(4) -0.3952(3) 0.1819(2) 0.0490(13) Uani 1 1 d . . .
H16D H 0.3519 -0.4110 0.2157 0.074 Uiso 1 1 calc R . .
H16E H 0.2932 -0.3361 0.1834 0.074 Uiso 1 1 calc R . .
H16F H 0.2881 -0.4167 0.1386 0.074 Uiso 1 1 calc R . .
C17B C 0.0606(5) -0.4068(3) 0.1403(2) 0.0576(15) Uani 1 1 d . . .
H17D H -0.0144 -0.4303 0.1481 0.086 Uiso 1 1 calc R . .
H17E H 0.0642 -0.4281 0.0972 0.086 Uiso 1 1 calc R . .
H17F H 0.0653 -0.3478 0.1415 0.086 Uiso 1 1 calc R . .
C18B C 0.0047(4) -0.4471(3) 0.2802(2) 0.0497(13) Uani 1 1 d . . .
H18B H -0.0557 -0.4295 0.2426 0.060 Uiso 1 1 calc R . .
C19B C -0.0069(5) -0.5406(3) 0.2703(3) 0.0684(17) Uani 1 1 d . . .
H19D H 0.0132 -0.5557 0.2298 0.103 Uiso 1 1 calc R . .
H19E H -0.0888 -0.5646 0.2670 0.103 Uiso 1 1 calc R . .
H19F H 0.0474 -0.5607 0.3077 0.103 Uiso 1 1 calc R . .
C20B C -0.0263(5) -0.4198(4) 0.3443(3) 0.0664(16) Uani 1 1 d . . .
H20D H -0.0180 -0.3606 0.3493 0.100 Uiso 1 1 calc R . .
H20E H 0.0280 -0.4390 0.3823 0.100 Uiso 1 1 calc R . .
H20F H -0.1082 -0.4428 0.3417 0.100 Uiso 1 1 calc R . .
C21B C 0.3275(4) -0.2236(3) 0.48149(19) 0.0409(12) Uani 1 1 d . . .
H21B H 0.3331 -0.2812 0.4913 0.049 Uiso 1 1 calc R . .
C22B C 0.2000(4) -0.2098(3) 0.4811(2) 0.0578(15) Uani 1 1 d . . .
H22D H 0.1424 -0.2444 0.4452 0.087 Uiso 1 1 calc R . .
H22E H 0.1915 -0.1529 0.4748 0.087 Uiso 1 1 calc R . .
H22F H 0.1855 -0.2235 0.5230 0.087 Uiso 1 1 calc R . .
C23B C 0.4218(4) -0.1709(3) 0.5389(2) 0.0588(15) Uani 1 1 d . . .
H23D H 0.5015 -0.1810 0.5383 0.088 Uiso 1 1 calc R . .
H23E H 0.4076 -0.1850 0.5807 0.088 Uiso 1 1 calc R . .
H23F H 0.4155 -0.1135 0.5336 0.088 Uiso 1 1 calc R . .
C24B C 0.4297(4) -0.1076(3) 0.3987(2) 0.0452(13) Uani 1 1 d . . .
H24B H 0.4936 -0.0954 0.4410 0.054 Uiso 1 1 calc R . .
C25B C 0.3406(5) -0.0469(3) 0.3957(3) 0.0612(15) Uani 1 1 d . . .
H25D H 0.3061 -0.0524 0.4328 0.092 Uiso 1 1 calc R . .
H25E H 0.2773 -0.0581 0.3545 0.092 Uiso 1 1 calc R . .
H25F H 0.3819 0.0083 0.3980 0.092 Uiso 1 1 calc R . .
C26B C 0.4882(4) -0.0999(3) 0.3412(2) 0.0504(13) Uani 1 1 d . . .
H26D H 0.5441 -0.1391 0.3442 0.076 Uiso 1 1 calc R . .
H26E H 0.5308 -0.0450 0.3440 0.076 Uiso 1 1 calc R . .
H26F H 0.4265 -0.1107 0.2993 0.076 Uiso 1 1 calc R . .
C27B C 0.2572(4) -0.4488(3) 0.33601(19) 0.0319(10) Uani 1 1 d . . .
C28B C 0.3356(4) -0.5060(3) 0.3258(2) 0.0380(11) Uani 1 1 d . . .
H28B H 0.3449 -0.5238 0.2846 0.046 Uiso 1 1 calc R . .
C29B C 0.3973(4) -0.5312(3) 0.3892(2) 0.0402(12) Uani 1 1 d . . .
H29B H 0.4539 -0.5678 0.3965 0.048 Uiso 1 1 calc R . .
C30B C 0.3569(4) -0.4907(3) 0.4386(2) 0.0396(12) Uani 1 1 d . . .
H30B H 0.3818 -0.4965 0.4843 0.048 Uiso 1 1 calc R . .
C31B C 0.2720(4) -0.4397(3) 0.4066(2) 0.0351(11) Uani 1 1 d . . .
H31B H 0.2324 -0.4059 0.4281 0.042 Uiso 1 1 calc R . .
C32B C 0.4690(4) -0.2785(3) 0.39933(18) 0.0300(10) Uani 1 1 d . . .
C33B C 0.4926(4) -0.3082(3) 0.33858(19) 0.0312(10) Uani 1 1 d . . .
H33B H 0.4552 -0.2948 0.2957 0.037 Uiso 1 1 calc R . .
C34B C 0.5815(4) -0.3608(3) 0.3548(2) 0.0345(11) Uani 1 1 d . . .
H34B H 0.6124 -0.3884 0.3245 0.041 Uiso 1 1 calc R . .
C35B C 0.6157(4) -0.3645(3) 0.4250(2) 0.0358(11) Uani 1 1 d . . .
H35B H 0.6738 -0.3944 0.4488 0.043 Uiso 1 1 calc R . .
C36B C 0.5471(4) -0.3153(3) 0.45271(19) 0.0342(11) Uani 1 1 d . . .
H36B H 0.5515 -0.3078 0.4980 0.041 Uiso 1 1 calc R . .

loop_
_atom_site_aniso_label
_atom_site_aniso_U_11
_atom_site_aniso_U_22
_atom_site_aniso_U_33
_atom_site_aniso_U_23
_atom_site_aniso_U_13
_atom_site_aniso_U_12
Cu1A 0.0310(3) 0.0375(4) 0.0308(3) 0.0010(2) -0.0040(2) -0.0010(3)
Fe1A 0.0369(4) 0.0465(5) 0.0368(4) 0.0026(3) -0.0044(3) 0.0063(3)
P1A 0.0353(8) 0.0589(9) 0.0266(6) 0.0005(6) 0.0016(5) -0.0089(7)
P2A 0.0316(7) 0.0387(8) 0.0388(6) 0.0099(6) 0.0025(5) 0.0072(6)
N1A 0.032(2) 0.030(2) 0.0292(18) -0.0021(16) 0.0005(15) 0.0035(18)
N2A 0.031(2) 0.040(2) 0.0308(19) -0.0064(17) -0.0018(16) 0.0035(19)
O1A 0.0307(19) 0.042(2) 0.0395(16) -0.0066(14) -0.0043(14) 0.0068(15)
O2A 0.0349(19) 0.051(2) 0.0393(17) -0.0155(16) 0.0050(14) -0.0031(16)
C1A 0.028(3) 0.031(3) 0.033(2) 0.002(2) 0.007(2) -0.005(2)
C2A 0.027(3) 0.033(3) 0.038(2) -0.005(2) 0.008(2) 0.003(2)
C2A1 0.050(15) 0.12(2) 0.041(13) 0.048(13) 0.027(10) 0.047(14)
C2A2 0.062(8) 0.080(9) 0.086(8) 0.060(7) 0.036(6) 0.050(7)
C3A 0.036(3) 0.035(3) 0.028(2) 0.000(2) 0.011(2) -0.005(2)
C4A 0.027(3) 0.035(3) 0.025(2) 0.0047(19) 0.0036(19) 0.001(2)
C5A 0.036(3) 0.028(3) 0.029(2) -0.0017(19) 0.002(2) 0.003(2)
C6A 0.027(3) 0.027(3) 0.024(2) 0.0041(19) 0.0058(18) 0.003(2)
C7A 0.045(3) 0.039(3) 0.034(2) -0.010(2) 0.001(2) 0.008(2)
C8A 0.062(4) 0.032(3) 0.042(3) 0.004(2) 0.003(2) 0.006(3)
C9A 0.164(7) 0.066(4) 0.046(3) 0.024(3) 0.036(4) 0.071(5)
C10A 0.124(6) 0.083(5) 0.080(4) 0.005(4) 0.010(4) 0.057(5)
C11A 0.021(3) 0.043(3) 0.038(2) 0.000(2) -0.0024(19) 0.000(2)
C12A 0.037(3) 0.046(3) 0.047(3) 0.004(2) 0.009(2) 0.006(2)
C13A 0.045(3) 0.046(3) 0.060(3) 0.001(3) 0.007(2) 0.000(3)
C14A 0.095(5) 0.073(5) 0.100(5) 0.027(4) 0.014(4) 0.039(4)
C15A 0.047(4) 0.129(6) 0.045(3) 0.011(3) 0.006(3) -0.009(4)
C16A 0.098(5) 0.128(6) 0.045(3) -0.003(4) 0.014(3) -0.044(5)
C17A 0.060(4) 0.209(9) 0.056(4) -0.012(4) 0.027(3) -0.011(5)
C18A 0.046(3) 0.051(3) 0.048(3) 0.016(2) -0.004(2) -0.017(3)
C19A 0.103(6) 0.067(5) 0.087(4) 0.040(4) -0.019(4) -0.026(4)
C20A 0.072(4) 0.031(3) 0.074(4) 0.005(3) 0.012(3) 0.001(3)
C21A 0.030(3) 0.042(3) 0.064(3) 0.020(2) 0.001(2) -0.001(2)
C22A 0.047(4) 0.060(4) 0.085(4) 0.018(3) 0.002(3) -0.014(3)
C23A 0.050(4) 0.040(3) 0.090(4) 0.003(3) 0.012(3) 0.005(3)
C24A 0.076(5) 0.102(6) 0.072(4) 0.048(4) 0.040(3) 0.049(4)
C25A 0.071(18) 0.098(18) 0.051(15) 0.027(13) 0.015(10) 0.035(15)
C26A 0.094(11) 0.058(9) 0.081(8) 0.015(7) 0.041(7) 0.019(8)
C27A 0.029(3) 0.050(3) 0.037(2) -0.005(2) 0.008(2) -0.001(2)
C28A 0.034(3) 0.059(4) 0.043(3) -0.009(3) 0.004(2) -0.004(3)
C29A 0.027(3) 0.098(5) 0.060(3) -0.004(3) -0.002(2) 0.016(3)
C30A 0.055(4) 0.075(5) 0.079(4) 0.000(3) 0.006(3) 0.029(3)
C31A 0.045(3) 0.050(4) 0.061(3) -0.010(3) 0.009(3) 0.009(3)
C32A 0.037(3) 0.043(3) 0.037(2) 0.014(2) 0.000(2) 0.007(2)
C33A 0.048(3) 0.051(4) 0.067(3) 0.028(3) -0.005(3) 0.004(3)
C34A 0.059(4) 0.105(6) 0.049(3) 0.033(3) -0.010(3) 0.010(4)
C35A 0.062(4) 0.079(5) 0.040(3) -0.002(3) 0.006(3) -0.008(3)
C36A 0.046(3) 0.052(3) 0.030(2) 0.003(2) 0.006(2) 0.005(3)
Cu1B 0.0298(3) 0.0350(3) 0.0283(3) 0.0119(2) 0.0054(2) 0.0077(3)
Fe1B 0.0236(4) 0.0321(4) 0.0300(3) 0.0123(3) 0.0015(3) 0.0031(3)
P1B 0.0260(7) 0.0340(7) 0.0333(6) 0.0111(5) -0.0009(5) 0.0037(5)
P2B 0.0305(7) 0.0332(7) 0.0291(6) 0.0053(5) 0.0057(5) 0.0046(5)
N1B 0.029(2) 0.035(2) 0.0318(19) 0.0109(17) 0.0066(16) 0.0089(17)
N2B 0.057(3) 0.052(3) 0.040(2) 0.021(2) 0.012(2) 0.022(2)
O1B 0.0339(19) 0.042(2) 0.0353(16) 0.0164(14) 0.0117(14) 0.0119(16)
O2B 0.052(2) 0.051(2) 0.0281(16) 0.0153(15) 0.0073(14) 0.0078(17)
C1B 0.031(3) 0.029(3) 0.032(2) 0.005(2) 0.006(2) 0.001(2)
C2B 0.038(3) 0.039(3) 0.029(2) 0.012(2) 0.0127(19) 0.009(2)
C3B 0.038(3) 0.033(3) 0.027(2) 0.004(2) 0.004(2) -0.002(2)
C4B 0.034(3) 0.030(3) 0.033(2) 0.007(2) 0.001(2) 0.003(2)
C5B 0.039(3) 0.042(3) 0.033(2) 0.013(2) 0.009(2) 0.018(2)
C6B 0.030(3) 0.029(3) 0.029(2) 0.006(2) 0.0043(19) 0.004(2)
C7B 0.048(3) 0.054(3) 0.037(2) 0.014(2) 0.016(2) 0.023(3)
C8B 0.040(3) 0.066(4) 0.053(3) 0.006(3) 0.016(2) 0.015(3)
C9B 0.051(4) 0.077(4) 0.073(4) 0.021(3) 0.021(3) 0.004(3)
C10B 0.074(5) 0.116(6) 0.057(3) 0.015(4) 0.022(3) -0.006(4)
C11B 0.119(6) 0.094(5) 0.054(3) 0.040(3) 0.030(4) 0.068(5)
C12B 0.066(6) 0.230(11) 0.127(7) -0.043(7) 0.025(5) 0.059(7)
C13B 0.211(13) 0.153(10) 0.167(9) -0.016(8) 0.055(9) 0.027(9)
C15B 0.047(3) 0.037(3) 0.035(2) 0.007(2) -0.006(2) 0.013(2)
C16B 0.054(3) 0.060(4) 0.033(2) 0.007(2) 0.008(2) 0.018(3)
C17B 0.064(4) 0.065(4) 0.033(3) 0.008(2) -0.009(2) 0.016(3)
C18B 0.022(3) 0.052(4) 0.063(3) 0.024(3) -0.007(2) -0.005(2)
C19B 0.046(4) 0.049(4) 0.088(4) 0.029(3) -0.011(3) -0.018(3)
C20B 0.036(3) 0.084(5) 0.084(4) 0.034(3) 0.020(3) 0.006(3)
C21B 0.035(3) 0.057(3) 0.030(2) 0.001(2) 0.008(2) 0.006(2)
C22B 0.052(4) 0.087(4) 0.041(3) 0.006(3) 0.022(2) 0.017(3)
C23B 0.058(4) 0.085(4) 0.032(2) -0.005(3) 0.008(2) 0.013(3)
C24B 0.042(3) 0.037(3) 0.050(3) 0.003(2) 0.005(2) -0.003(2)
C25B 0.064(4) 0.035(3) 0.086(4) 0.009(3) 0.017(3) 0.015(3)
C26B 0.040(3) 0.038(3) 0.072(3) 0.019(3) 0.014(3) -0.002(2)
C27B 0.024(2) 0.029(3) 0.038(2) 0.011(2) -0.0003(19) 0.001(2)
C28B 0.031(3) 0.034(3) 0.043(3) 0.005(2) 0.000(2) 0.002(2)
C29B 0.027(3) 0.028(3) 0.059(3) 0.021(2) -0.002(2) 0.004(2)
C30B 0.030(3) 0.043(3) 0.043(3) 0.024(2) 0.004(2) -0.003(2)
C31B 0.024(3) 0.039(3) 0.043(3) 0.018(2) 0.008(2) 0.003(2)
C32B 0.025(2) 0.030(3) 0.032(2) 0.0110(19) 0.0040(18) -0.001(2)
C33B 0.029(3) 0.036(3) 0.030(2) 0.014(2) 0.0093(19) 0.004(2)
C34B 0.028(3) 0.035(3) 0.042(3) 0.012(2) 0.012(2) 0.001(2)
C35B 0.025(3) 0.031(3) 0.047(3) 0.011(2) 0.001(2) 0.003(2)
C36B 0.032(3) 0.036(3) 0.027(2) 0.007(2) -0.0026(19) 0.001(2)

loop_
_atom_type_symbol
_atom_type_description
_atom_type_scat_dispersion_real
_atom_type_scat_dispersion_imag
_atom_type_scat_source
Cu Cu 0.3201 1.2651 'International Tables Vol C Tables 4.2.6.8 and 6.1.1.4'
Fe Fe 0.3463 0.8444 'International Tables Vol C Tables 4.2.6.8 and 6.1.1.4'
P P 0.1023 0.0942 'International Tables Vol C Tables 4.2.6.8 and 6.1.1.4'
N N 0.0061 0.0033 'International Tables Vol C Tables 4.2.6.8 and 6.1.1.4'
O O 0.0106 0.0060 'International Tables Vol C Tables 4.2.6.8 and 6.1.1.4'
C C 0.0033 0.0016 'International Tables Vol C Tables 4.2.6.8 and 6.1.1.4'
H H 0.0000 0.0000 'International Tables Vol C Tables 4.2.6.8 and 6.1.1.4'

loop_
_geom_angle_atom_site_label_1
_geom_angle_atom_site_label_2
_geom_angle_atom_site_label_3
_geom_angle
_geom_angle_site_symmetry_1
_geom_angle_site_symmetry_3
_geom_angle_publ_flag
N1A Cu1A O1A 79.20(12) . . ?
N1A Cu1A P1A 125.84(11) . . ?
O1A Cu1A P1A 104.54(9) . . ?
N1A Cu1A P2A 115.35(10) . . ?
O1A Cu1A P2A 107.94(9) . . ?
P1A Cu1A P2A 114.38(5) . . ?
C31A Fe1A C36A 140.15(19) . . ?
C31A Fe1A C30A 40.87(19) . . ?
C36A Fe1A C30A 178.9(2) . . ?
C31A Fe1A C35A 178.8(2) . . ?
C36A Fe1A C35A 40.27(19) . . ?
C30A Fe1A C35A 138.7(2) . . ?
C31A Fe1A C34A 140.7(3) . . ?
C36A Fe1A C34A 67.8(2) . . ?
C30A Fe1A C34A 111.6(3) . . ?
C35A Fe1A C34A 40.0(2) . . ?
C31A Fe1A C29A 68.4(2) . . ?
C36A Fe1A C29A 138.8(2) . . ?
C30A Fe1A C29A 40.4(2) . . ?
C35A Fe1A C29A 110.6(2) . . ?
C34A Fe1A C29A 110.2(2) . . ?
C31A Fe1A C28A 68.2(2) . . ?
C36A Fe1A C28A 111.7(2) . . ?
C30A Fe1A C28A 68.0(2) . . ?
C35A Fe1A C28A 110.7(2) . . ?
C34A Fe1A C28A 137.4(2) . . ?
C29A Fe1A C28A 40.5(2) . . ?
C31A Fe1A C32A 112.27(19) . . ?
C36A Fe1A C32A 41.24(17) . . ?
C30A Fe1A C32A 139.6(2) . . ?
C35A Fe1A C32A 68.7(2) . . ?
C34A Fe1A C32A 68.7(2) . . ?
C29A Fe1A C32A 178.9(2) . . ?
C28A Fe1A C32A 140.4(2) . . ?
C31A Fe1A C33A 113.2(2) . . ?
C36A Fe1A C33A 68.0(2) . . ?
C30A Fe1A C33A 112.2(2) . . ?
C35A Fe1A C33A 67.9(2) . . ?
C34A Fe1A C33A 40.9(2) . . ?
C29A Fe1A C33A 138.6(2) . . ?
C28A Fe1A C33A 178.28(18) . . ?
C32A Fe1A C33A 40.40(18) . . ?
C31A Fe1A C27A 40.86(18) . . ?
C36A Fe1A C27A 111.79(19) . . ?
C30A Fe1A C27A 68.8(2) . . ?
C35A Fe1A C27A 138.4(2) . . ?
C34A Fe1A C27A 177.9(2) . . ?
C29A Fe1A C27A 68.7(2) . . ?
C28A Fe1A C27A 40.66(16) . . ?
C32A Fe1A C27A 112.41(17) . . ?
C33A Fe1A C27A 141.06(18) . . ?
C27A P1A C18A 103.9(2) . . ?
C27A P1A C15A 96.5(2) . . ?
C18A P1A C15A 108.6(3) . . ?
C27A P1A Cu1A 112.97(16) . . ?
C18A P1A Cu1A 119.18(18) . . ?
C15A P1A Cu1A 113.10(17) . . ?
C32A P2A C24A 99.0(3) . . ?
C32A P2A C21A 101.9(2) . . ?
C24A P2A C21A 105.3(3) . . ?
C32A P2A Cu1A 115.26(16) . . ?
C24A P2A Cu1A 118.84(18) . . ?
C21A P2A Cu1A 114.21(16) . . ?
C6A N1A C7A 116.9(3) . . ?
C6A N1A Cu1A 115.2(3) . . ?
C7A N1A Cu1A 127.3(2) . . ?
C4A N2A C11A 124.4(3) . . ?
C4A N2A H1NA 117.8 . . ?
C11A N2A H1NA 117.8 . . ?
C1A O1A Cu1A 112.6(3) . . ?
O1A C1A C2A 124.2(4) . . ?
O1A C1A C6A 117.7(3) . . ?
C2A C1A C6A 118.2(4) . . ?
C1A C2A C3A 123.2(4) . . ?
C1A C2A H2A 118.4 . . ?
C3A C2A H2A 118.4 . . ?
C24A C2A1 H2A1 109.5 . . ?
C24A C2A1 H2A2 109.5 . . ?
H2A1 C2A1 H2A2 109.5 . . ?
C24A C2A1 H2A3 109.5 . . ?
H2A1 C2A1 H2A3 109.5 . . ?
H2A2 C2A1 H2A3 109.5 . . ?
C24A C2A2 H2A4 109.5 . . ?
C24A C2A2 H2A5 109.5 . . ?
H2A4 C2A2 H2A5 109.5 . . ?
C24A C2A2 H2A6 109.5 . . ?
H2A4 C2A2 H2A6 109.5 . . ?
H2A5 C2A2 H2A6 109.5 . . ?
O2A C3A C2A 124.7(4) . . ?
O2A C3A C4A 117.6(4) . . ?
C2A C3A C4A 117.7(4) . . ?
N2A C4A C5A 124.4(4) . . ?
N2A C4A C3A 114.9(3) . . ?
C5A C4A C3A 120.7(4) . . ?
C4A C5A C6A 120.7(4) . . ?
C4A C5A H5A 119.6 . . ?
C6A C5A H5A 119.6 . . ?
N1A C6A C5A 126.9(4) . . ?
N1A C6A C1A 114.2(3) . . ?
C5A C6A C1A 118.9(3) . . ?
N1A C7A C8A 113.8(4) . . ?
N1A C7A H7A1 108.8 . . ?
C8A C7A H7A1 108.8 . . ?
N1A C7A H7A2 108.8 . . ?
C8A C7A H7A2 108.8 . . ?
H7A1 C7A H7A2 107.7 . . ?
C7A C8A C9A 113.6(4) . . ?
C7A C8A H8A1 108.9 . . ?
C9A C8A H8A1 108.9 . . ?
C7A C8A H8A2 108.9 . . ?
C9A C8A H8A2 108.9 . . ?
H8A1 C8A H8A2 107.7 . . ?
C10A C9A C8A 113.6(5) . . ?
C10A C9A H9A1 108.8 . . ?
C8A C9A H9A1 108.8 . . ?
C10A C9A H9A2 108.8 . . ?
C8A C9A H9A2 108.8 . . ?
H9A1 C9A H9A2 107.7 . . ?
C9A C10A H10A 109.5 . . ?
C9A C10A H10B 109.5 . . ?
H10A C10A H10B 109.5 . . ?
C9A C10A H10C 109.5 . . ?
H10A C10A H10C 109.5 . . ?
H10B C10A H10C 109.5 . . ?
N2A C11A C12A 114.1(4) . . ?
N2A C11A H11A 108.7 . . ?
C12A C11A H11A 108.7 . . ?
N2A C11A H11B 108.7 . . ?
C12A C11A H11B 108.7 . . ?
H11A C11A H11B 107.6 . . ?
C13A C12A C11A 113.9(4) . . ?
C13A C12A H12A 108.8 . . ?
C11A C12A H12A 108.8 . . ?
C13A C12A H12B 108.8 . . ?
C11A C12A H12B 108.8 . . ?
H12A C12A H12B 107.7 . . ?
C12A C13A C14A 113.4(4) . . ?
C12A C13A H13A 108.9 . . ?
C14A C13A H13A 108.9 . . ?
C12A C13A H13B 108.9 . . ?
C14A C13A H13B 108.9 . . ?
H13A C13A H13B 107.7 . . ?
C13A C14A H14A 109.5 . . ?
C13A C14A H14B 109.5 . . ?
H14A C14A H14B 109.5 . . ?
C13A C14A H14C 109.5 . . ?
H14A C14A H14C 109.5 . . ?
H14B C14A H14C 109.5 . . ?
C16A C15A C17A 113.5(5) . . ?
C16A C15A P1A 114.9(5) . . ?
C17A C15A P1A 111.6(4) . . ?
C16A C15A H15A 105.3 . . ?
C17A C15A H15A 105.3 . . ?
P1A C15A H15A 105.3 . . ?
C15A C16A H16A 109.5 . . ?
C15A C16A H16B 109.5 . . ?
H16A C16A H16B 109.5 . . ?
C15A C16A H16C 109.5 . . ?
H16A C16A H16C 109.5 . . ?
H16B C16A H16C 109.5 . . ?
C15A C17A H17A 109.5 . . ?
C15A C17A H17B 109.5 . . ?
H17A C17A H17B 109.5 . . ?
C15A C17A H17C 109.5 . . ?
H17A C17A H17C 109.5 . . ?
H17B C17A H17C 109.5 . . ?
C19A C18A C20A 109.5(5) . . ?
C19A C18A P1A 110.4(3) . . ?
C20A C18A P1A 110.2(3) . . ?
C19A C18A H18A 108.9 . . ?
C20A C18A H18A 108.9 . . ?
P1A C18A H18A 108.9 . . ?
C18A C19A H19A 109.5 . . ?
C18A C19A H19B 109.5 . . ?
H19A C19A H19B 109.5 . . ?
C18A C19A H19C 109.5 . . ?
H19A C19A H19C 109.5 . . ?
H19B C19A H19C 109.5 . . ?
C18A C20A H20A 109.5 . . ?
C18A C20A H20B 109.5 . . ?
H20A C20A H20B 109.5 . . ?
C18A C20A H20C 109.5 . . ?
H20A C20A H20C 109.5 . . ?
H20B C20A H20C 109.5 . . ?
C23A C21A C22A 109.7(4) . . ?
C23A C21A P2A 111.3(3) . . ?
C22A C21A P2A 110.6(3) . . ?
C23A C21A H21A 108.4 . . ?
C22A C21A H21A 108.4 . . ?
P2A C21A H21A 108.4 . . ?
C21A C22A H22A 109.5 . . ?
C21A C22A H22B 109.5 . . ?
H22A C22A H22B 109.5 . . ?
C21A C22A H22C 109.5 . . ?
H22A C22A H22C 109.5 . . ?
H22B C22A H22C 109.5 . . ?
C21A C23A H23A 109.5 . . ?
C21A C23A H23B 109.5 . . ?
H23A C23A H23B 109.5 . . ?
C21A C23A H23C 109.5 . . ?
H23A C23A H23C 109.5 . . ?
H23B C23A H23C 109.5 . . ?
C26A C24A C2A2 70.8(7) . . ?
C26A C24A C2A1 121.6(15) . . ?
C2A2 C24A C2A1 104.5(11) . . ?
C26A C24A C25A 109.5(16) . . ?
C2A2 C24A C25A 119.1(12) . . ?
C2A1 C24A C25A 21.3(16) . . ?
C26A C24A P2A 118.4(7) . . ?
C2A2 C24A P2A 118.2(6) . . ?
C2A1 C24A P2A 114.4(14) . . ?
C25A C24A P2A 113.7(14) . . ?
C26A C24A H24A 104.6 . . ?
C2A2 C24A H24A 33.9 . . ?
C2A1 C24A H24A 84.1 . . ?
C25A C24A H24A 104.6 . . ?
P2A C24A H24A 104.6 . . ?
C24A C25A H25A 109.5 . . ?
C24A C25A H25B 109.5 . . ?
H25A C25A H25B 109.5 . . ?
C24A C25A H25C 109.5 . . ?
H25A C25A H25C 109.5 . . ?
H25B C25A H25C 109.5 . . ?
C24A C26A H26A 109.5 . . ?
C24A C26A H26B 109.5 . . ?
H26A C26A H26B 109.5 . . ?
C24A C26A H26C 109.5 . . ?
H26A C26A H26C 109.5 . . ?
H26B C26A H26C 109.5 . . ?
C31A C27A C28A 106.2(4) . . ?
C31A C27A P1A 122.5(3) . . ?
C28A C27A P1A 131.3(4) . . ?
C31A C27A Fe1A 68.1(3) . . ?
C28A C27A Fe1A 69.3(3) . . ?
P1A C27A Fe1A 127.3(2) . . ?
C29A C28A C27A 108.8(5) . . ?
C29A C28A Fe1A 69.4(3) . . ?
C27A C28A Fe1A 70.0(3) . . ?
C29A C28A H28A 125.6 . . ?
C27A C28A H28A 125.6 . . ?
Fe1A C28A H28A 126.5 . . ?
C30A C29A C28A 108.0(4) . . ?
C30A C29A Fe1A 69.5(3) . . ?
C28A C29A Fe1A 70.0(3) . . ?
C30A C29A H29A 126.0 . . ?
C28A C29A H29A 126.0 . . ?
Fe1A C29A H29A 126.0 . . ?
C29A C30A C31A 107.9(5) . . ?
C29A C30A Fe1A 70.1(3) . . ?
C31A C30A Fe1A 69.0(3) . . ?
C29A C30A H30A 126.0 . . ?
C31A C30A H30A 126.0 . . ?
Fe1A C30A H30A 126.5 . . ?
C30A C31A C27A 109.0(4) . . ?
C30A C31A Fe1A 70.2(3) . . ?
C27A C31A Fe1A 71.1(3) . . ?
C30A C31A H31A 125.5 . . ?
C27A C31A H31A 125.5 . . ?
Fe1A C31A H31A 124.9 . . ?
C33A C32A C36A 106.1(4) . . ?
C33A C32A P2A 130.6(4) . . ?
C36A C32A P2A 123.2(3) . . ?
C33A C32A Fe1A 70.0(3) . . ?
C36A C32A Fe1A 68.3(3) . . ?
P2A C32A Fe1A 127.0(2) . . ?
C32A C33A C34A 108.3(5) . . ?
C32A C33A Fe1A 69.6(3) . . ?
C34A C33A Fe1A 69.0(3) . . ?
C32A C33A H33A 125.8 . . ?
C34A C33A H33A 125.8 . . ?
Fe1A C33A H33A 127.1 . . ?
C35A C34A C33A 108.0(5) . . ?
C35A C34A Fe1A 69.8(3) . . ?
C33A C34A Fe1A 70.1(3) . . ?
C35A C34A H34A 126.0 . . ?
C33A C34A H34A 126.0 . . ?
Fe1A C34A H34A 125.6 . . ?
C34A C35A C36A 108.5(5) . . ?
C34A C35A Fe1A 70.1(3) . . ?
C36A C35A Fe1A 69.3(3) . . ?
C34A C35A H35A 125.8 . . ?
C36A C35A H35A 125.8 . . ?
Fe1A C35A H35A 126.4 . . ?
C35A C36A C32A 109.1(5) . . ?
C35A C36A Fe1A 70.4(3) . . ?
C32A C36A Fe1A 70.5(3) . . ?
C35A C36A H36A 125.4 . . ?
C32A C36A H36A 125.4 . . ?
Fe1A C36A H36A 125.2 . . ?
N1B Cu1B O1B 78.99(12) . . ?
N1B Cu1B P1B 120.05(10) . . ?
O1B Cu1B P1B 104.09(8) . . ?
N1B Cu1B P2B 121.82(10) . . ?
O1B Cu1B P2B 107.29(8) . . ?
P1B Cu1B P2B 114.19(5) . . ?
C31B Fe1B C36B 114.74(17) . . ?
C31B Fe1B C27B 41.09(15) . . ?
C36B Fe1B C27B 146.26(18) . . ?
C31B Fe1B C33B 132.37(17) . . ?
C36B Fe1B C33B 68.57(16) . . ?
C27B Fe1B C33B 108.55(16) . . ?
C31B Fe1B C32B 107.76(18) . . ?
C36B Fe1B C32B 41.34(16) . . ?
C27B Fe1B C32B 113.69(17) . . ?
C33B Fe1B C32B 41.17(15) . . ?
C31B Fe1B C28B 68.29(18) . . ?
C36B Fe1B C28B 171.63(18) . . ?
C27B Fe1B C28B 40.92(16) . . ?
C33B Fe1B C28B 115.74(17) . . ?
C32B Fe1B C28B 146.51(17) . . ?
C31B Fe1B C34B 171.63(17) . . ?
C36B Fe1B C34B 67.99(17) . . ?
C27B Fe1B C34B 132.47(16) . . ?
C33B Fe1B C34B 40.12(16) . . ?
C32B Fe1B C34B 68.65(17) . . ?
C28B Fe1B C34B 110.21(18) . . ?
C31B Fe1B C35B 146.66(16) . . ?
C36B Fe1B C35B 40.19(16) . . ?
C27B Fe1B C35B 171.93(17) . . ?
C33B Fe1B C35B 67.66(17) . . ?
C32B Fe1B C35B 68.57(17) . . ?
C28B Fe1B C35B 133.32(18) . . ?
C34B Fe1B C35B 40.16(15) . . ?
C31B Fe1B C30B 40.56(16) . . ?
C36B Fe1B C30B 109.08(17) . . ?
C27B Fe1B C30B 68.68(16) . . ?
C33B Fe1B C30B 171.70(18) . . ?
C32B Fe1B C30B 131.91(17) . . ?
C28B Fe1B C30B 67.70(17) . . ?
C34B Fe1B C30B 147.31(18) . . ?
C35B Fe1B C30B 116.10(17) . . ?
C31B Fe1B C29B 68.09(18) . . ?
C36B Fe1B C29B 132.13(17) . . ?
C27B Fe1B C29B 68.86(17) . . ?
C33B Fe1B C29B 147.35(18) . . ?
C32B Fe1B C29B 171.04(17) . . ?
C28B Fe1B C29B 40.58(16) . . ?
C34B Fe1B C29B 116.54(19) . . ?
C35B Fe1B C29B 110.18(17) . . ?
C30B Fe1B C29B 39.94(17) . . ?
C27B P1B C15B 103.9(2) . . ?
C27B P1B C18B 101.4(2) . . ?
C15B P1B C18B 102.5(2) . . ?
C27B P1B Cu1B 112.86(14) . . ?
C15B P1B Cu1B 116.04(16) . . ?
C18B P1B Cu1B 118.06(17) . . ?
C32B P2B C24B 103.9(2) . . ?
C32B P2B C21B 101.9(2) . . ?
C24B P2B C21B 105.3(2) . . ?
C32B P2B Cu1B 109.05(13) . . ?
C24B P2B Cu1B 114.50(15) . . ?
C21B P2B Cu1B 120.32(14) . . ?
C6B N1B C7B 118.6(3) . . ?
C6B N1B Cu1B 115.9(3) . . ?
C7B N1B Cu1B 125.3(3) . . ?
C4B N2B C11B 124.8(4) . . ?
C4B N2B H1NB 117.6 . . ?
C11B N2B H1NB 117.6 . . ?
C1B O1B Cu1B 111.7(3) . . ?
O1B C1B C2B 124.0(4) . . ?
O1B C1B C6B 118.1(4) . . ?
C2B C1B C6B 117.8(4) . . ?
C3B C2B C1B 123.3(4) . . ?
C3B C2B H2B 118.4 . . ?
C1B C2B H2B 118.4 . . ?
O2B C3B C2B 125.2(4) . . ?
O2B C3B C4B 117.7(4) . . ?
C2B C3B C4B 117.1(4) . . ?
N2B C4B C5B 125.4(4) . . ?
N2B C4B C3B 113.8(4) . . ?
C5B C4B C3B 120.8(4) . . ?
C4B C5B C6B 120.5(4) . . ?
C4B C5B H5B 119.7 . . ?
C6B C5B H5B 119.7 . . ?
N1B C6B C5B 126.2(4) . . ?
N1B C6B C1B 114.4(4) . . ?
C5B C6B C1B 119.4(4) . . ?
N1B C7B C8B 110.4(3) . . ?
N1B C7B H7B1 109.6 . . ?
C8B C7B H7B1 109.6 . . ?
N1B C7B H7B2 109.6 . . ?
C8B C7B H7B2 109.6 . . ?
H7B1 C7B H7B2 108.1 . . ?
C9B C8B C7B 114.5(4) . . ?
C9B C8B H8B1 108.6 . . ?
C7B C8B H8B1 108.6 . . ?
C9B C8B H8B2 108.6 . . ?
C7B C8B H8B2 108.6 . . ?
H8B1 C8B H8B2 107.6 . . ?
C10B C9B C8B 112.6(5) . . ?
C10B C9B H9B1 109.1 . . ?
C8B C9B H9B1 109.1 . . ?
C10B C9B H9B2 109.1 . . ?
C8B C9B H9B2 109.1 . . ?
H9B1 C9B H9B2 107.8 . . ?
C9B C10B H10D 109.5 . . ?
C9B C10B H10E 109.5 . . ?
H10D C10B H10E 109.5 . . ?
C9B C10B H10F 109.5 . . ?
H10D C10B H10F 109.5 . . ?
H10E C10B H10F 109.5 . . ?
N2B C11B C12B 108.9(5) . . ?
N2B C11B H11C 109.9 . . ?
C12B C11B H11C 109.9 . . ?
N2B C11B H11D 109.9 . . ?
C12B C11B H11D 109.9 . . ?
H11C C11B H11D 108.3 . . ?
C13B C12B C11B 120.8(8) . . ?
C13B C12B H12C 107.1 . . ?
C11B C12B H12C 107.1 . . ?
C13B C12B H12D 107.1 . . ?
C11B C12B H12D 107.1 . . ?
H12C C12B H12D 106.8 . . ?
C12B C13B C14B 120.2(10) . . ?
C12B C13B H13C 107.3 . . ?
C14B C13B H13C 107.3 . . ?
C12B C13B H13D 107.3 . . ?
C14B C13B H13D 107.3 . . ?
H13C C13B H13D 106.9 . . ?
C16B C15B C17B 110.1(4) . . ?
C16B C15B P1B 112.5(3) . . ?
C17B C15B P1B 109.4(3) . . ?
C16B C15B H15B 108.2 . . ?
C17B C15B H15B 108.2 . . ?
P1B C15B H15B 108.2 . . ?
C15B C16B H16D 109.5 . . ?
C15B C16B H16E 109.5 . . ?
H16D C16B H16E 109.5 . . ?
C15B C16B H16F 109.5 . . ?
H16D C16B H16F 109.5 . . ?
H16E C16B H16F 109.5 . . ?
C15B C17B H17D 109.5 . . ?
C15B C17B H17E 109.5 . . ?
H17D C17B H17E 109.5 . . ?
C15B C17B H17F 109.5 . . ?
H17D C17B H17F 109.5 . . ?
H17E C17B H17F 109.5 . . ?
C19B C18B C20B 111.5(4) . . ?
C19B C18B P1B 113.4(4) . . ?
C20B C18B P1B 110.8(3) . . ?
C19B C18B H18B 106.9 . . ?
C20B C18B H18B 106.9 . . ?
P1B C18B H18B 106.9 . . ?
C18B C19B H19D 109.5 . . ?
C18B C19B H19E 109.5 . . ?
H19D C19B H19E 109.5 . . ?
C18B C19B H19F 109.5 . . ?
H19D C19B H19F 109.5 . . ?
H19E C19B H19F 109.5 . . ?
C18B C20B H20D 109.5 . . ?
C18B C20B H20E 109.5 . . ?
H20D C20B H20E 109.5 . . ?
C18B C20B H20F 109.5 . . ?
H20D C20B H20F 109.5 . . ?
H20E C20B H20F 109.5 . . ?
C22B C21B C23B 111.0(4) . . ?
C22B C21B P2B 111.0(3) . . ?
C23B C21B P2B 115.9(3) . . ?
C22B C21B H21B 106.1 . . ?
C23B C21B H21B 106.1 . . ?
P2B C21B H21B 106.1 . . ?
C21B C22B H22D 109.5 . . ?
C21B C22B H22E 109.5 . . ?
H22D C22B H22E 109.5 . . ?
C21B C22B H22F 109.5 . . ?
H22D C22B H22F 109.5 . . ?
H22E C22B H22F 109.5 . . ?
C21B C23B H23D 109.5 . . ?
C21B C23B H23E 109.5 . . ?
H23D C23B H23E 109.5 . . ?
C21B C23B H23F 109.5 . . ?
H23D C23B H23F 109.5 . . ?
H23E C23B H23F 109.5 . . ?
C25B C24B C26B 111.1(4) . . ?
C25B C24B P2B 109.7(3) . . ?
C26B C24B P2B 110.6(3) . . ?
C25B C24B H24B 108.4 . . ?
C26B C24B H24B 108.4 . . ?
P2B C24B H24B 108.4 . . ?
C24B C25B H25D 109.5 . . ?
C24B C25B H25E 109.5 . . ?
H25D C25B H25E 109.5 . . ?
C24B C25B H25F 109.5 . . ?
H25D C25B H25F 109.5 . . ?
H25E C25B H25F 109.5 . . ?
C24B C26B H26D 109.5 . . ?
C24B C26B H26E 109.5 . . ?
H26D C26B H26E 109.5 . . ?
C24B C26B H26F 109.5 . . ?
H26D C26B H26F 109.5 . . ?
H26E C26B H26F 109.5 . . ?
C31B C27B C28B 106.4(4) . . ?
C31B C27B P1B 121.6(3) . . ?
C28B C27B P1B 132.0(3) . . ?
C31B C27B Fe1B 69.1(2) . . ?
C28B C27B Fe1B 69.7(2) . . ?
P1B C27B Fe1B 125.3(2) . . ?
C29B C28B C27B 108.9(4) . . ?
C29B C28B Fe1B 70.5(2) . . ?
C27B C28B Fe1B 69.4(2) . . ?
C29B C28B H28B 125.6 . . ?
C27B C28B H28B 125.6 . . ?
Fe1B C28B H28B 126.2 . . ?
C30B C29B C28B 107.6(4) . . ?
C30B C29B Fe1B 69.9(3) . . ?
C28B C29B Fe1B 69.0(2) . . ?
C30B C29B H29B 126.2 . . ?
C28B C29B H29B 126.2 . . ?
Fe1B C29B H29B 126.5 . . ?
C29B C30B C31B 108.4(4) . . ?
C29B C30B Fe1B 70.2(2) . . ?
C31B C30B Fe1B 68.6(2) . . ?
C29B C30B H30B 125.8 . . ?
C31B C30B H30B 125.8 . . ?
Fe1B C30B H30B 127.0 . . ?
C30B C31B C27B 108.7(4) . . ?
C30B C31B Fe1B 70.8(2) . . ?
C27B C31B Fe1B 69.8(2) . . ?
C30B C31B H31B 125.7 . . ?
C27B C31B H31B 125.7 . . ?
Fe1B C31B H31B 125.3 . . ?
C33B C32B C36B 105.9(4) . . ?
C33B C32B P2B 120.8(3) . . ?
C36B C32B P2B 133.1(3) . . ?
C33B C32B Fe1B 69.4(2) . . ?
C36B C32B Fe1B 68.9(2) . . ?
P2B C32B Fe1B 122.3(2) . . ?
C34B C33B C32B 108.8(4) . . ?
C34B C33B Fe1B 70.4(2) . . ?
C32B C33B Fe1B 69.4(2) . . ?
C34B C33B H33B 125.6 . . ?
C32B C33B H33B 125.6 . . ?
Fe1B C33B H33B 126.2 . . ?
C33B C34B C35B 108.2(4) . . ?
C33B C34B Fe1B 69.5(2) . . ?
C35B C34B Fe1B 70.0(2) . . ?
C33B C34B H34B 125.9 . . ?
C35B C34B H34B 125.9 . . ?
Fe1B C34B H34B 126.2 . . ?
C36B C35B C34B 108.5(4) . . ?
C36B C35B Fe1B 69.0(2) . . ?
C34B C35B Fe1B 69.9(2) . . ?
C36B C35B H35B 125.8 . . ?
C34B C35B H35B 125.8 . . ?
Fe1B C35B H35B 126.9 . . ?
C35B C36B C32B 108.6(3) . . ?
C35B C36B Fe1B 70.8(2) . . ?
C32B C36B Fe1B 69.8(2) . . ?
C35B C36B H36B 125.7 . . ?
C32B C36B H36B 125.7 . . ?
Fe1B C36B H36B 125.3 . . ?

loop_
_geom_bond_atom_site_label_1
_geom_bond_atom_site_label_2
_geom_bond_distance
_geom_bond_site_symmetry_2
_geom_bond_publ_flag
Cu1A N1A 2.037(3) . ?
Cu1A O1A 2.113(3) . ?
Cu1A P1A 2.2471(13) . ?
Cu1A P2A 2.2691(13) . ?
Fe1A C31A 2.020(5) . ?
Fe1A C36A 2.022(5) . ?
Fe1A C30A 2.036(5) . ?
Fe1A C35A 2.037(5) . ?
Fe1A C34A 2.041(5) . ?
Fe1A C29A 2.043(5) . ?
Fe1A C28A 2.051(5) . ?
Fe1A C32A 2.051(5) . ?
Fe1A C33A 2.056(5) . ?
Fe1A C27A 2.060(4) . ?
P1A C27A 1.810(5) . ?
P1A C18A 1.834(5) . ?
P1A C15A 1.877(5) . ?
P2A C32A 1.813(4) . ?
P2A C24A 1.857(5) . ?
P2A C21A 1.862(5) . ?
N1A C6A 1.313(5) . ?
N1A C7A 1.470(5) . ?
N2A C4A 1.330(5) . ?
N2A C11A 1.448(5) . ?
N2A H1NA 0.8600 . ?
O1A C1A 1.272(5) . ?
O2A C3A 1.254(4) . ?
C1A C2A 1.387(5) . ?
C1A C6A 1.514(6) . ?
C2A C3A 1.397(5) . ?
C2A H2A 0.9300 . ?
C2A1 C24A 1.53(3) . ?
C2A1 H2A1 0.9600 . ?
C2A1 H2A2 0.9600 . ?
C2A1 H2A3 0.9600 . ?
C2A2 C24A 1.473(11) . ?
C2A2 H2A4 0.9600 . ?
C2A2 H2A5 0.9600 . ?
C2A2 H2A6 0.9600 . ?
C3A C4A 1.502(6) . ?
C4A C5A 1.376(5) . ?
C5A C6A 1.421(5) . ?
C5A H5A 0.9300 . ?
C7A C8A 1.519(6) . ?
C7A H7A1 0.9700 . ?
C7A H7A2 0.9700 . ?
C8A C9A 1.547(7) . ?
C8A H8A1 0.9700 . ?
C8A H8A2 0.9700 . ?
C9A C10A 1.456(7) . ?
C9A H9A1 0.9700 . ?
C9A H9A2 0.9700 . ?
C10A H10A 0.9600 . ?
C10A H10B 0.9600 . ?
C10A H10C 0.9600 . ?
C11A C12A 1.511(6) . ?
C11A H11A 0.9700 . ?
C11A H11B 0.9700 . ?
C12A C13A 1.509(6) . ?
C12A H12A 0.9700 . ?
C12A H12B 0.9700 . ?
C13A C14A 1.529(7) . ?
C13A H13A 0.9700 . ?
C13A H13B 0.9700 . ?
C14A H14A 0.9600 . ?
C14A H14B 0.9600 . ?
C14A H14C 0.9600 . ?
C15A C16A 1.467(7) . ?
C15A C17A 1.548(7) . ?
C15A H15A 0.9800 . ?
C16A H16A 0.9600 . ?
C16A H16B 0.9600 . ?
C16A H16C 0.9600 . ?
C17A H17A 0.9600 . ?
C17A H17B 0.9600 . ?
C17A H17C 0.9600 . ?
C18A C19A 1.528(7) . ?
C18A C20A 1.533(6) . ?
C18A H18A 0.9800 . ?
C19A H19A 0.9600 . ?
C19A H19B 0.9600 . ?
C19A H19C 0.9600 . ?
C20A H20A 0.9600 . ?
C20A H20B 0.9600 . ?
C20A H20C 0.9600 . ?
C21A C23A 1.509(6) . ?
C21A C22A 1.529(6) . ?
C21A H21A 0.9800 . ?
C22A H22A 0.9600 . ?
C22A H22B 0.9600 . ?
C22A H22C 0.9600 . ?
C23A H23A 0.9600 . ?
C23A H23B 0.9600 . ?
C23A H23C 0.9600 . ?
C24A C26A 1.305(12) . ?
C24A C25A 1.62(3) . ?
C24A H24A 0.9800 . ?
C25A H25A 0.9600 . ?
C25A H25B 0.9600 . ?
C25A H25C 0.9600 . ?
C26A H26A 0.9600 . ?
C26A H26B 0.9600 . ?
C26A H26C 0.9600 . ?
C27A C31A 1.425(7) . ?
C27A C28A 1.428(6) . ?
C28A C29A 1.418(7) . ?
C28A H28A 0.9300 . ?
C29A C30A 1.408(7) . ?
C29A H29A 0.9300 . ?
C30A C31A 1.416(7) . ?
C30A H30A 0.9300 . ?
C31A H31A 0.9300 . ?
C32A C33A 1.418(6) . ?
C32A C36A 1.435(6) . ?
C33A C34A 1.431(7) . ?
C33A H33A 0.9300 . ?
C34A C35A 1.396(8) . ?
C34A H34A 0.9300 . ?
C35A C36A 1.397(7) . ?
C35A H35A 0.9300 . ?
C36A H36A 0.9300 . ?
Cu1B N1B 2.025(3) . ?
Cu1B O1B 2.133(3) . ?
Cu1B P1B 2.2555(13) . ?
Cu1B P2B 2.2641(11) . ?
Fe1B C31B 2.033(4) . ?
Fe1B C36B 2.034(4) . ?
Fe1B C27B 2.043(4) . ?
Fe1B C33B 2.046(4) . ?
Fe1B C32B 2.046(4) . ?
Fe1B C28B 2.047(4) . ?
Fe1B C34B 2.057(4) . ?
Fe1B C35B 2.058(4) . ?
Fe1B C30B 2.063(4) . ?
Fe1B C29B 2.067(4) . ?
P1B C27B 1.808(4) . ?
P1B C15B 1.860(4) . ?
P1B C18B 1.866(5) . ?
P2B C32B 1.811(4) . ?
P2B C24B 1.861(5) . ?
P2B C21B 1.861(4) . ?
N1B C6B 1.310(5) . ?
N1B C7B 1.466(5) . ?
N2B C4B 1.338(5) . ?
N2B C11B 1.458(6) . ?
N2B H1NB 0.8600 . ?
O1B C1B 1.261(5) . ?
O2B C3B 1.250(4) . ?
C1B C2B 1.399(5) . ?
C1B C6B 1.501(6) . ?
C2B C3B 1.396(6) . ?
C2B H2B 0.9300 . ?
C3B C4B 1.521(6) . ?
C4B C5B 1.366(6) . ?
C5B C6B 1.428(6) . ?
C5B H5B 0.9300 . ?
C7B C8B 1.573(6) . ?
C7B H7B1 0.9700 . ?
C7B H7B2 0.9700 . ?
C8B C9B 1.491(7) . ?
C8B H8B1 0.9700 . ?
C8B H8B2 0.9700 . ?
C9B C10B 1.479(7) . ?
C9B H9B1 0.9700 . ?
C9B H9B2 0.9700 . ?
C10B H10D 0.9600 . ?
C10B H10E 0.9600 . ?
C10B H10F 0.9600 . ?
C11B C12B 1.632(10) . ?
C11B H11C 0.9700 . ?
C11B H11D 0.9700 . ?
C12B C13B 1.382(10) . ?
C12B H12C 0.9700 . ?
C12B H12D 0.9700 . ?
C13B C14B 1.544(15) . ?
C13B H13C 0.9700 . ?
C13B H13D 0.9700 . ?
C14B H14D 0.9600 . ?
C14B H14E 0.9600 . ?
C14B H14F 0.9600 . ?
C15B C16B 1.513(6) . ?
C15B C17B 1.532(6) . ?
C15B H15B 0.9800 . ?
C16B H16D 0.9600 . ?
C16B H16E 0.9600 . ?
C16B H16F 0.9600 . ?
C17B H17D 0.9600 . ?
C17B H17E 0.9600 . ?
C17B H17F 0.9600 . ?
C18B C19B 1.520(7) . ?
C18B C20B 1.532(6) . ?
C18B H18B 0.9800 . ?
C19B H19D 0.9600 . ?
C19B H19E 0.9600 . ?
C19B H19F 0.9600 . ?
C20B H20D 0.9600 . ?
C20B H20E 0.9600 . ?
C20B H20F 0.9600 . ?
C21B C22B 1.518(6) . ?
C21B C23B 1.527(6) . ?
C21B H21B 0.9800 . ?
C22B H22D 0.9600 . ?
C22B H22E 0.9600 . ?
C22B H22F 0.9600 . ?
C23B H23D 0.9600 . ?
C23B H23E 0.9600 . ?
C23B H23F 0.9600 . ?
C24B C25B 1.512(6) . ?
C24B C26B 1.524(6) . ?
C24B H24B 0.9800 . ?
C25B H25D 0.9600 . ?
C25B H25E 0.9600 . ?
C25B H25F 0.9600 . ?
C26B H26D 0.9600 . ?
C26B H26E 0.9600 . ?
C26B H26F 0.9600 . ?
C27B C31B 1.431(5) . ?
C27B C28B 1.430(6) . ?
C28B C29B 1.426(6) . ?
C28B H28B 0.9300 . ?
C29B C30B 1.410(6) . ?
C29B H29B 0.9300 . ?
C30B C31B 1.420(6) . ?
C30B H30B 0.9300 . ?
C31B H31B 0.9300 . ?
C32B C33B 1.439(5) . ?
C32B C36B 1.440(6) . ?
C33B C34B 1.407(6) . ?
C33B H33B 0.9300 . ?
C34B C35B 1.413(5) . ?
C34B H34B 0.9300 . ?
C35B C36B 1.406(6) . ?
C35B H35B 0.9300 . ?
C36B H36B 0.9300 . ?
